data_4062027
loop_
_publ_author_name
'Kronenburg, Claudia M.P.'
'Jastrzebski, Johann T.B.H.'
'Lutz, Martin'
'Spek, Anthony L.'
'van Koten, Gerard'

_publ_section_title
;
The Presence of [Ar~2~Cu]^-^ and [(RCC)~2~Cu]^-^ Homocuprate Moieties
in the Neutral Mixed Cuprate [Cu~2~Li~2~(CCR)~2~Ar~2~]
;
_journal_name_full Organometallics
_journal_year 2003
_chemical_formula_moiety 'C46 H64 Cu2 Li2 N4 Si2, 0.56(C6 H6)'
_chemical_formula_sum 'C49.36 H67.36 Cu2 Li2 N4 Si2'
_chemical_formula_weight 913.89
_space_group_IT_number 2
_space_group_name_Hall '-P 1'
_space_group_name_H-M_alt 'P -1'
_symmetry_cell_setting triclinic
_symmetry_space_group_name_Hall '-P 1'
_symmetry_space_group_name_H-M 'P -1'
_cell_angle_alpha 81.5370(7)
_cell_angle_beta 78.6000(7)
_cell_angle_gamma 69.5940(6)
_cell_formula_units_Z 2
_cell_length_a 11.8848(2)
_cell_length_b 13.3156(2)
_cell_length_c 18.6519(3)
_cell_measurement_temperature 150(2)
_cell_volume 2702.06(7)
_diffrn_ambient_temperature 150(2)
_exptl_crystal_density_diffrn 1.123
_cod_database_code 4062027

loop_
_symmetry_equiv_pos_as_xyz
'x, y, z'
'-x, -y, -z'

loop_
_atom_site_label
_atom_site_type_symbol
_atom_site_fract_x
_atom_site_fract_y
_atom_site_fract_z
_atom_site_U_iso_or_equiv
_atom_site_adp_type
_atom_site_occupancy
_atom_site_symmetry_multiplicity
_atom_site_calc_flag
_atom_site_refinement_flags
_atom_site_disorder_assembly
_atom_site_disorder_group
Cu1 Cu 0.41923(2) 0.58532(2) 0.203543(14) 0.02379(8) Uani 1 1 d . . .
Cu2 Cu 0.44005(2) 0.44163(2) 0.317312(14) 0.02373(8) Uani 1 1 d . . .
Li1 Li 0.5215(4) 0.6248(3) 0.3119(2) 0.0286(8) Uani 1 1 d . . .
Li2 Li 0.3304(3) 0.4245(3) 0.2011(2) 0.0276(8) Uani 1 1 d . . .
Si1 Si 0.12477(6) 0.91207(5) 0.67878(4) 0.03216(15) Uani 1 1 d . . .
Si2 Si 0.79274(6) -0.01615(5) -0.04860(3) 0.02945(15) Uani 1 1 d . . .
N11 N 0.4834(2) 0.78631(16) 0.26951(12) 0.0351(5) Uani 1 1 d . . .
N12 N 0.66685(18) 0.63652(17) 0.35336(11) 0.0320(4) Uani 1 1 d . . .
N21 N 0.30363(17) 0.44996(16) 0.09153(10) 0.0290(4) Uani 1 1 d . . .
N22 N 0.19957(18) 0.34710(16) 0.22599(12) 0.0326(4) Uani 1 1 d . . .
C11 C 0.5871(2) 0.58229(19) 0.18468(12) 0.0264(4) Uani 1 1 d . . .
C12 C 0.6164(2) 0.6781(2) 0.16715(13) 0.0302(5) Uani 1 1 d . . .
C13 C 0.7314(2) 0.6774(2) 0.13015(14) 0.0367(5) Uani 1 1 d . . .
H13 H 0.7477 0.7433 0.1176 0.044 Uiso 1 1 calc R . .
C14 C 0.8211(2) 0.5821(2) 0.11179(15) 0.0395(6) Uani 1 1 d . . .
H14 H 0.8984 0.5824 0.0860 0.047 Uiso 1 1 calc R . .
C15 C 0.7977(2) 0.4862(2) 0.13116(14) 0.0365(5) Uani 1 1 d . . .
H15 H 0.8595 0.4201 0.1197 0.044 Uiso 1 1 calc R . .
C16 C 0.6831(2) 0.4868(2) 0.16752(13) 0.0305(5) Uani 1 1 d . . .
H16 H 0.6691 0.4200 0.1813 0.037 Uiso 1 1 calc R . .
C17 C 0.5204(2) 0.7829(2) 0.18881(15) 0.0356(5) Uani 1 1 d . . .
H17A H 0.5519 0.8428 0.1692 0.043 Uiso 1 1 calc R . .
H17B H 0.4479 0.7938 0.1661 0.043 Uiso 1 1 calc R . .
C18 C 0.3574(3) 0.8592(2) 0.28591(18) 0.0535(8) Uani 1 1 d . . .
H18A H 0.3041 0.8369 0.2625 0.080 Uiso 1 1 calc R . .
H18B H 0.3535 0.9329 0.2670 0.080 Uiso 1 1 calc R . .
H18C H 0.3307 0.8565 0.3391 0.080 Uiso 1 1 calc R . .
C19 C 0.5617(3) 0.8211(2) 0.3050(2) 0.0558(8) Uani 1 1 d . . .
H19A H 0.5175 0.8445 0.3538 0.067 Uiso 1 1 calc R . .
H19B H 0.5774 0.8842 0.2753 0.067 Uiso 1 1 calc R . .
C110 C 0.6795(3) 0.7377(3) 0.31474(19) 0.0523(8) Uani 1 1 d . . .
H11A H 0.7295 0.7227 0.2659 0.063 Uiso 1 1 calc R . .
H11B H 0.7231 0.7657 0.3427 0.063 Uiso 1 1 calc R . .
C111 C 0.6380(3) 0.6408(3) 0.43290(16) 0.0518(8) Uani 1 1 d . . .
H11C H 0.5601 0.6974 0.4454 0.078 Uiso 1 1 calc R . .
H11D H 0.7021 0.6566 0.4505 0.078 Uiso 1 1 calc R . .
H11E H 0.6326 0.5714 0.4562 0.078 Uiso 1 1 calc R . .
C112 C 0.7837(3) 0.5516(3) 0.3351(2) 0.0611(9) Uani 1 1 d . . .
H11F H 0.8035 0.5484 0.2817 0.092 Uiso 1 1 calc R . .
H11G H 0.7780 0.4822 0.3585 0.092 Uiso 1 1 calc R . .
H11H H 0.8475 0.5673 0.3528 0.092 Uiso 1 1 calc R . .
C21 C 0.24681(19) 0.61933(17) 0.20290(12) 0.0248(4) Uani 1 1 d . . .
C22 C 0.1951(2) 0.62694(17) 0.13915(12) 0.0257(4) Uani 1 1 d . . .
C23 C 0.0721(2) 0.68329(19) 0.13625(14) 0.0307(5) Uani 1 1 d . . .
H23 H 0.0407 0.6883 0.0923 0.037 Uiso 1 1 calc R . .
C24 C -0.0045(2) 0.73204(19) 0.19712(16) 0.0355(5) Uani 1 1 d . . .
H24 H -0.0876 0.7713 0.1947 0.043 Uiso 1 1 calc R . .
C25 C 0.0414(2) 0.7228(2) 0.26100(15) 0.0347(5) Uani 1 1 d . . .
H25 H -0.0108 0.7538 0.3033 0.042 Uiso 1 1 calc R . .
C26 C 0.1646(2) 0.66778(18) 0.26361(13) 0.0295(5) Uani 1 1 d . . .
H26 H 0.1943 0.6628 0.3082 0.035 Uiso 1 1 calc R . .
C27 C 0.2737(2) 0.5677(2) 0.07403(13) 0.0307(5) Uani 1 1 d . . .
H27A H 0.2301 0.5906 0.0312 0.037 Uiso 1 1 calc R . .
H27B H 0.3496 0.5859 0.0610 0.037 Uiso 1 1 calc R . .
C28 C 0.4036(3) 0.3922(2) 0.03632(15) 0.0430(6) Uani 1 1 d . . .
H28A H 0.4741 0.4152 0.0341 0.064 Uiso 1 1 calc R . .
H28B H 0.3771 0.4083 -0.0119 0.064 Uiso 1 1 calc R . .
H28C H 0.4259 0.3146 0.0500 0.064 Uiso 1 1 calc R . .
C29 C 0.1961(2) 0.4162(2) 0.09561(14) 0.0351(5) Uani 1 1 d . . .
H29A H 0.1938 0.3967 0.0468 0.042 Uiso 1 1 calc R . .
H29B H 0.1212 0.4769 0.1093 0.042 Uiso 1 1 calc R . .
C210 C 0.2005(3) 0.3214(2) 0.15137(16) 0.0402(6) Uani 1 1 d . . .
H21A H 0.1297 0.2984 0.1516 0.048 Uiso 1 1 calc R . .
H21B H 0.2751 0.2607 0.1371 0.048 Uiso 1 1 calc R . .
C211 C 0.0788(2) 0.4174(2) 0.25668(17) 0.0431(6) Uani 1 1 d . . .
H21C H 0.0558 0.4842 0.2247 0.065 Uiso 1 1 calc R . .
H21D H 0.0809 0.4341 0.3057 0.065 Uiso 1 1 calc R . .
H21E H 0.0191 0.3807 0.2600 0.065 Uiso 1 1 calc R . .
C212 C 0.2330(3) 0.2473(2) 0.2743(2) 0.0528(8) Uani 1 1 d . . .
H21F H 0.3135 0.2000 0.2542 0.079 Uiso 1 1 calc R . .
H21G H 0.1730 0.2110 0.2776 0.079 Uiso 1 1 calc R . .
H21H H 0.2348 0.2643 0.3234 0.079 Uiso 1 1 calc R . .
C31 C 0.39326(19) 0.54642(17) 0.38381(12) 0.0243(4) Uani 1 1 d . . .
C32 C 0.35499(19) 0.61461(17) 0.42767(12) 0.0247(4) Uani 1 1 d . . .
C33 C 0.3029(2) 0.68781(17) 0.48448(12) 0.0251(4) Uani 1 1 d . . .
C34 C 0.3522(2) 0.66860(18) 0.54914(13) 0.0299(5) Uani 1 1 d . . .
H34 H 0.4235 0.6089 0.5547 0.036 Uiso 1 1 calc R . .
C35 C 0.2980(2) 0.73588(19) 0.60549(13) 0.0319(5) Uani 1 1 d . . .
H35 H 0.3331 0.7207 0.6491 0.038 Uiso 1 1 calc R . .
C36 C 0.1932(2) 0.82529(18) 0.60011(12) 0.0283(5) Uani 1 1 d . . .
C37 C 0.1459(2) 0.8439(2) 0.53470(14) 0.0391(6) Uani 1 1 d . . .
H37 H 0.0750 0.9040 0.5289 0.047 Uiso 1 1 calc R . .
C38 C 0.1992(2) 0.7773(2) 0.47777(14) 0.0374(6) Uani 1 1 d . . .
H38 H 0.1647 0.7928 0.4339 0.045 Uiso 1 1 calc R . .
C39 C 0.2280(3) 0.9854(3) 0.68878(18) 0.0528(8) Uani 1 1 d . . .
H39A H 0.2379 1.0325 0.6441 0.079 Uiso 1 1 calc R . .
H39B H 0.3074 0.9335 0.6966 0.079 Uiso 1 1 calc R . .
H39C H 0.1929 1.0288 0.7309 0.079 Uiso 1 1 calc R . .
C310 C 0.1070(3) 0.8230(3) 0.76425(15) 0.0465(7) Uani 1 1 d . . .
H31A H 0.0528 0.7840 0.7595 0.070 Uiso 1 1 calc R . .
H31B H 0.0722 0.8667 0.8062 0.070 Uiso 1 1 calc R . .
H31C H 0.1867 0.7713 0.7719 0.070 Uiso 1 1 calc R . .
C311 C -0.0251(3) 1.0101(3) 0.66024(17) 0.0553(9) Uani 1 1 d . . .
H31D H -0.0788 0.9709 0.6550 0.083 Uiso 1 1 calc R . .
H31E H -0.0131 1.0551 0.6148 0.083 Uiso 1 1 calc R . .
H31F H -0.0620 1.0556 0.7011 0.083 Uiso 1 1 calc R . .
C41 C 0.4939(2) 0.33141(18) 0.25449(12) 0.0261(4) Uani 1 1 d . . .
C42 C 0.5414(2) 0.26783(18) 0.20767(12) 0.0259(4) Uani 1 1 d . . .
C43 C 0.6048(2) 0.19782(17) 0.14995(12) 0.0253(4) Uani 1 1 d . . .
C44 C 0.5901(2) 0.0986(2) 0.14942(14) 0.0352(5) Uani 1 1 d . . .
H44 H 0.5396 0.0741 0.1890 0.042 Uiso 1 1 calc R . .
C45 C 0.6488(3) 0.0352(2) 0.09136(14) 0.0380(6) Uani 1 1 d . . .
H45 H 0.6372 -0.0321 0.0922 0.046 Uiso 1 1 calc R . .
C46 C 0.7242(2) 0.06705(17) 0.03173(12) 0.0270(4) Uani 1 1 d . . .
C47 C 0.7397(2) 0.16602(19) 0.03351(13) 0.0312(5) Uani 1 1 d . . .
H47 H 0.7910 0.1900 -0.0058 0.037 Uiso 1 1 calc R . .
C48 C 0.6821(2) 0.23008(19) 0.09122(13) 0.0314(5) Uani 1 1 d . . .
H48 H 0.6952 0.2966 0.0909 0.038 Uiso 1 1 calc R . .
C49 C 0.8624(4) 0.0608(2) -0.12492(16) 0.0574(9) Uani 1 1 d . . .
H49A H 0.8005 0.1284 -0.1385 0.086 Uiso 1 1 calc R . .
H49B H 0.8956 0.0180 -0.1674 0.086 Uiso 1 1 calc R . .
H49C H 0.9280 0.0764 -0.1091 0.086 Uiso 1 1 calc R . .
C410 C 0.9088(3) -0.1452(2) -0.02174(16) 0.0431(6) Uani 1 1 d . . .
H41A H 0.8709 -0.1849 0.0185 0.065 Uiso 1 1 calc R . .
H41B H 0.9745 -0.1301 -0.0056 0.065 Uiso 1 1 calc R . .
H41C H 0.9421 -0.1885 -0.0640 0.065 Uiso 1 1 calc R . .
C411 C 0.6668(3) -0.0464(2) -0.0778(2) 0.0534(8) Uani 1 1 d . . .
H41D H 0.6307 -0.0869 -0.0373 0.080 Uiso 1 1 calc R . .
H41E H 0.6993 -0.0892 -0.1203 0.080 Uiso 1 1 calc R . .
H41F H 0.6046 0.0211 -0.0911 0.080 Uiso 1 1 calc R . .
C51 C 0.4870(9) 0.0928(7) 0.4577(5) 0.116(5) Uani 0.52 1 d PD . .
H51 H 0.4791 0.1587 0.4282 0.140 Uiso 0.52 1 calc PR . .
C52 C 0.5775(9) 0.0556(7) 0.5004(5) 0.119(6) Uani 0.52 1 d PD . .
H52 H 0.6301 0.0957 0.4997 0.142 Uiso 0.52 1 calc PR . .
C53 C 0.5924(8) -0.0398(7) 0.5444(4) 0.096(3) Uani 0.52 1 d PD . .
H53 H 0.6543 -0.0671 0.5744 0.115 Uiso 0.52 1 calc PR . .
C61 C 0.1074(5) 0.4654(7) 0.4527(3) 0.078(2) Uani 0.60 1 d PD . .
H61 H 0.1817 0.4410 0.4199 0.093 Uiso 0.60 1 calc PR . .
C62 C 0.0614(5) 0.5681(7) 0.4689(3) 0.076(2) Uani 0.60 1 d PD . .
H62 H 0.1038 0.6166 0.4474 0.091 Uiso 0.60 1 calc PR . .
C63 C -0.0455(6) 0.6044(7) 0.5160(3) 0.085(2) Uani 0.60 1 d PD . .
H63 H -0.0768 0.6774 0.5269 0.102 Uiso 0.60 1 calc PR . .

loop_
_atom_site_aniso_label
_atom_site_aniso_U_11
_atom_site_aniso_U_22
_atom_site_aniso_U_33
_atom_site_aniso_U_23
_atom_site_aniso_U_13
_atom_site_aniso_U_12
Cu1 0.01871(14) 0.02802(15) 0.02652(15) -0.00085(10) -0.00549(10) -0.00956(10)
Cu2 0.02447(14) 0.02368(14) 0.02195(14) -0.00569(10) -0.00397(10) -0.00491(10)
Li1 0.0274(19) 0.0307(19) 0.0295(19) -0.0008(15) -0.0059(15) -0.0118(15)
Li2 0.0273(18) 0.0288(18) 0.0281(19) -0.0002(15) -0.0065(15) -0.0108(15)
Si1 0.0344(3) 0.0284(3) 0.0263(3) -0.0089(2) -0.0072(3) 0.0028(3)
Si2 0.0390(4) 0.0205(3) 0.0254(3) -0.0053(2) -0.0033(3) -0.0051(3)
N11 0.0360(11) 0.0273(10) 0.0408(12) 0.0008(8) -0.0108(9) -0.0080(8)
N12 0.0258(10) 0.0375(11) 0.0327(10) -0.0003(8) -0.0062(8) -0.0108(8)
N21 0.0258(9) 0.0354(10) 0.0257(9) -0.0041(8) -0.0030(7) -0.0098(8)
N22 0.0287(10) 0.0291(10) 0.0388(11) -0.0006(8) -0.0019(8) -0.0110(8)
C11 0.0219(10) 0.0340(11) 0.0261(11) -0.0012(9) -0.0059(8) -0.0122(9)
C12 0.0246(11) 0.0350(12) 0.0321(12) 0.0021(9) -0.0043(9) -0.0133(9)
C13 0.0318(12) 0.0451(14) 0.0386(13) 0.0000(11) -0.0025(10) -0.0225(11)
C14 0.0236(11) 0.0623(17) 0.0373(13) -0.0094(12) 0.0011(10) -0.0209(12)
C15 0.0236(11) 0.0470(14) 0.0383(13) -0.0129(11) -0.0044(10) -0.0076(10)
C16 0.0266(11) 0.0367(12) 0.0305(12) -0.0068(9) -0.0057(9) -0.0109(9)
C17 0.0331(12) 0.0294(12) 0.0422(14) 0.0084(10) -0.0053(10) -0.0126(10)
C18 0.0525(18) 0.0373(15) 0.0504(17) 0.0006(13) 0.0000(14) 0.0041(13)
C19 0.076(2) 0.0339(14) 0.069(2) 0.0029(14) -0.0335(18) -0.0239(15)
C110 0.0545(18) 0.0574(18) 0.0606(19) 0.0056(15) -0.0209(15) -0.0356(15)
C111 0.0501(17) 0.081(2) 0.0335(14) -0.0079(14) -0.0059(12) -0.0318(16)
C112 0.0276(14) 0.082(2) 0.071(2) -0.0272(19) -0.0081(14) -0.0060(15)
C21 0.0226(10) 0.0245(10) 0.0293(11) 0.0009(8) -0.0064(8) -0.0101(8)
C22 0.0230(10) 0.0251(10) 0.0311(11) 0.0039(8) -0.0073(8) -0.0112(8)
C23 0.0267(11) 0.0294(11) 0.0398(13) 0.0050(9) -0.0149(10) -0.0118(9)
C24 0.0198(10) 0.0293(12) 0.0565(16) -0.0003(11) -0.0099(10) -0.0062(9)
C25 0.0259(11) 0.0308(12) 0.0447(14) -0.0080(10) 0.0013(10) -0.0077(9)
C26 0.0265(11) 0.0299(11) 0.0333(12) -0.0041(9) -0.0057(9) -0.0098(9)
C27 0.0306(12) 0.0388(13) 0.0243(11) 0.0040(9) -0.0072(9) -0.0145(10)
C28 0.0383(14) 0.0525(16) 0.0299(13) -0.0088(11) 0.0020(11) -0.0066(12)
C29 0.0357(13) 0.0418(13) 0.0340(13) -0.0097(10) -0.0097(10) -0.0157(11)
C210 0.0391(14) 0.0327(13) 0.0546(16) -0.0139(11) -0.0045(12) -0.0163(11)
C211 0.0330(13) 0.0410(14) 0.0521(16) -0.0091(12) 0.0051(12) -0.0124(11)
C212 0.0446(16) 0.0389(15) 0.071(2) 0.0138(14) -0.0072(15) -0.0175(13)
C31 0.0234(10) 0.0254(10) 0.0231(10) -0.0012(8) -0.0044(8) -0.0070(8)
C32 0.0227(10) 0.0258(10) 0.0238(10) -0.0011(8) -0.0059(8) -0.0049(8)
C33 0.0253(10) 0.0246(10) 0.0237(10) -0.0047(8) -0.0040(8) -0.0048(8)
C34 0.0284(11) 0.0271(11) 0.0284(11) -0.0061(9) -0.0102(9) 0.0027(9)
C35 0.0333(12) 0.0316(12) 0.0262(11) -0.0063(9) -0.0123(9) 0.0005(10)
C36 0.0295(11) 0.0260(10) 0.0252(11) -0.0068(8) -0.0065(9) -0.0007(9)
C37 0.0376(13) 0.0337(12) 0.0342(13) -0.0099(10) -0.0149(11) 0.0105(10)
C38 0.0376(13) 0.0372(13) 0.0284(12) -0.0090(10) -0.0161(10) 0.0069(10)
C39 0.066(2) 0.0460(16) 0.0505(17) -0.0176(14) -0.0085(15) -0.0189(15)
C310 0.0465(16) 0.0515(16) 0.0321(14) -0.0052(12) -0.0036(11) -0.0051(13)
C311 0.0497(17) 0.0524(17) 0.0424(16) -0.0194(13) -0.0148(13) 0.0201(14)
C41 0.0245(10) 0.0257(10) 0.0267(11) -0.0022(8) -0.0062(8) -0.0055(8)
C42 0.0269(11) 0.0250(10) 0.0254(11) -0.0023(8) -0.0055(8) -0.0072(8)
C43 0.0255(10) 0.0242(10) 0.0252(10) -0.0045(8) -0.0059(8) -0.0052(8)
C44 0.0448(14) 0.0298(12) 0.0301(12) -0.0044(9) 0.0053(10) -0.0166(10)
C45 0.0549(16) 0.0253(11) 0.0356(13) -0.0074(10) 0.0044(11) -0.0198(11)
C46 0.0306(11) 0.0237(10) 0.0256(11) -0.0055(8) -0.0034(9) -0.0067(9)
C47 0.0328(12) 0.0317(12) 0.0308(12) -0.0074(9) 0.0022(9) -0.0149(10)
C48 0.0363(12) 0.0278(11) 0.0330(12) -0.0093(9) 0.0015(10) -0.0154(10)
C49 0.094(3) 0.0360(15) 0.0332(15) -0.0085(11) 0.0156(15) -0.0215(16)
C410 0.0390(14) 0.0360(13) 0.0409(14) -0.0039(11) -0.0014(11) 0.0017(11)
C411 0.0583(19) 0.0412(15) 0.064(2) -0.0208(14) -0.0264(16) -0.0051(14)
C51 0.156(11) 0.082(6) 0.121(9) -0.079(7) 0.091(8) -0.086(8)
C52 0.157(10) 0.121(8) 0.111(8) -0.089(7) 0.101(8) -0.123(9)
C53 0.106(7) 0.106(7) 0.087(6) -0.058(6) 0.044(5) -0.062(6)
C61 0.051(3) 0.178(8) 0.028(3) -0.001(4) -0.004(2) -0.072(5)
C62 0.081(4) 0.157(7) 0.030(3) 0.013(3) -0.011(3) -0.096(5)
C63 0.088(5) 0.131(7) 0.055(4) -0.007(4) -0.024(4) -0.054(5)

loop_
_geom_bond_atom_site_label_1
_geom_bond_atom_site_label_2
_geom_bond_distance
_geom_bond_site_symmetry_2
_geom_bond_publ_flag
Cu1 C21 1.940(2) . ?
Cu1 C11 1.943(2) . ?
Cu1 Cu2 2.6282(4) . ?
Cu1 Li2 2.706(4) . ?
Cu1 Li1 2.750(4) . ?
Cu2 C31 1.868(2) . ?
Cu2 C41 1.869(2) . ?
Cu2 Li2 2.813(4) . ?
Cu2 Li1 2.903(4) . ?
Li1 N12 2.088(4) . ?
Li1 N11 2.102(4) . ?
Li1 C31 2.258(4) . ?
Li1 C11 2.432(5) . ?
Li1 C32 2.647(4) . ?
Li2 N21 2.091(4) . ?
Li2 N22 2.095(4) . ?
Li2 C41 2.241(4) . ?
Li2 C21 2.435(4) . ?
Li2 C42 2.656(4) . ?
Li2 C210 2.748(5) . ?
Si1 C39 1.863(3) . ?
Si1 C310 1.865(3) . ?
Si1 C311 1.866(3) . ?
Si1 C36 1.877(2) . ?
Si2 C49 1.860(3) . ?
Si2 C410 1.864(3) . ?
Si2 C411 1.872(3) . ?
Si2 C46 1.874(2) . ?
N11 C19 1.468(4) . ?
N11 C18 1.474(4) . ?
N11 C17 1.485(3) . ?
N12 C111 1.460(3) . ?
N12 C112 1.468(4) . ?
N12 C110 1.473(4) . ?
N21 C28 1.475(3) . ?
N21 C29 1.480(3) . ?
N21 C27 1.483(3) . ?
N22 C212 1.469(3) . ?
N22 C211 1.470(3) . ?
N22 C210 1.479(4) . ?
C11 C16 1.409(3) . ?
C11 C12 1.414(3) . ?
C12 C13 1.401(3) . ?
C12 C17 1.512(3) . ?
C13 C14 1.381(4) . ?
C13 H13 0.9500 . ?
C14 C15 1.382(4) . ?
C14 H14 0.9500 . ?
C15 C16 1.395(3) . ?
C15 H15 0.9500 . ?
C16 H16 0.9500 . ?
C17 H17A 0.9900 . ?
C17 H17B 0.9900 . ?
C18 H18A 0.9800 . ?
C18 H18B 0.9800 . ?
C18 H18C 0.9800 . ?
C19 C110 1.478(5) . ?
C19 H19A 0.9900 . ?
C19 H19B 0.9900 . ?
C110 H11A 0.9900 . ?
C110 H11B 0.9900 . ?
C111 H11C 0.9800 . ?
C111 H11D 0.9800 . ?
C111 H11E 0.9800 . ?
C112 H11F 0.9800 . ?
C112 H11G 0.9800 . ?
C112 H11H 0.9800 . ?
C21 C26 1.411(3) . ?
C21 C22 1.418(3) . ?
C22 C23 1.398(3) . ?
C22 C27 1.513(3) . ?
C23 C24 1.391(4) . ?
C23 H23 0.9500 . ?
C24 C25 1.378(4) . ?
C24 H24 0.9500 . ?
C25 C26 1.398(3) . ?
C25 H25 0.9500 . ?
C26 H26 0.9500 . ?
C27 H27A 0.9900 . ?
C27 H27B 0.9900 . ?
C28 H28A 0.9800 . ?
C28 H28B 0.9800 . ?
C28 H28C 0.9800 . ?
C29 C210 1.506(4) . ?
C29 H29A 0.9900 . ?
C29 H29B 0.9900 . ?
C210 H21A 0.9900 . ?
C210 H21B 0.9900 . ?
C211 H21C 0.9800 . ?
C211 H21D 0.9800 . ?
C211 H21E 0.9800 . ?
C212 H21F 0.9800 . ?
C212 H21G 0.9800 . ?
C212 H21H 0.9800 . ?
C31 C32 1.218(3) . ?
C32 C33 1.442(3) . ?
C33 C38 1.395(3) . ?
C33 C34 1.395(3) . ?
C34 C35 1.389(3) . ?
C34 H34 0.9500 . ?
C35 C36 1.399(3) . ?
C35 H35 0.9500 . ?
C36 C37 1.397(3) . ?
C37 C38 1.391(3) . ?
C37 H37 0.9500 . ?
C38 H38 0.9500 . ?
C39 H39A 0.9800 . ?
C39 H39B 0.9800 . ?
C39 H39C 0.9800 . ?
C310 H31A 0.9800 . ?
C310 H31B 0.9800 . ?
C310 H31C 0.9800 . ?
C311 H31D 0.9800 . ?
C311 H31E 0.9800 . ?
C311 H31F 0.9800 . ?
C41 C42 1.220(3) . ?
C42 C43 1.442(3) . ?
C43 C44 1.394(3) . ?
C43 C48 1.403(3) . ?
C44 C45 1.390(3) . ?
C44 H44 0.9500 . ?
C45 C46 1.397(3) . ?
C45 H45 0.9500 . ?
C46 C47 1.399(3) . ?
C47 C48 1.388(3) . ?
C47 H47 0.9500 . ?
C48 H48 0.9500 . ?
C49 H49A 0.9800 . ?
C49 H49B 0.9800 . ?
C49 H49C 0.9800 . ?
C410 H41A 0.9800 . ?
C410 H41B 0.9800 . ?
C410 H41C 0.9800 . ?
C411 H41D 0.9800 . ?
C411 H41E 0.9800 . ?
C411 H41F 0.9800 . ?
C51 C53 1.370(8) 2_656 ?
C51 C52 1.373(9) . ?
C51 H51 0.9500 . ?
C52 C53 1.383(8) . ?
C52 H52 0.9500 . ?
C53 C51 1.370(8) 2_656 ?
C53 H53 0.9500 . ?
C61 C62 1.341(7) . ?
C61 C63 1.376(7) 2_566 ?
C61 H61 0.9500 . ?
C62 C63 1.369(7) . ?
C62 H62 0.9500 . ?
C63 C61 1.376(7) 2_566 ?
C63 H63 0.9500 . ?
